data_4066287
loop_
_publ_author_name
'Mizuhata, Yoshiyuki'
'Noda, Naoya'
'Tokitoh, Norihiro'

_publ_section_title
;
 Generation of Stannabenzenes and Their Properties&#x2020;
;
_journal_issue 21
_journal_name_full Organometallics
_journal_page_first 4781
_journal_paper_doi 10.1021/om100382n
_journal_volume 29
_journal_year 2010
_chemical_formula_moiety 'C64 H128 Si12 Sn2'
_chemical_formula_sum 'C64 H128 Si12 Sn2'
_chemical_formula_weight 1472.12
_chemical_name_systematic
; 
 ? 
;
_space_group_IT_number 14
_symmetry_cell_setting triclinic
_symmetry_Int_Tables_number 14
_symmetry_space_group_name_Hall '-P 2yab'
_symmetry_space_group_name_H-M 'P 1 21/a 1'
_atom_sites_solution_hydrogens geom
_atom_sites_solution_primary direct
_atom_sites_solution_secondary difmap
_audit_creation_method SHELXL-97
_cell_angle_alpha 90.00
_cell_angle_beta 96.509(3)
_cell_angle_gamma 90.00
_cell_formula_units_Z 4
_cell_length_a 19.6933(10)
_cell_length_b 12.9267(6)
_cell_length_c 33.0686(19)
_cell_measurement_temperature 103(2)
_cell_measurement_theta_max 25.00
_cell_measurement_theta_min 1.86
_cell_volume 8364.0(8)
_computing_cell_refinement HKL2000
_computing_data_collection CrystalClear
_computing_data_reduction 'SHELXL-97 (Sheldrick, 1997)'
_computing_structure_refinement 'SHELXL-97 (Sheldrick, 1997)'
_computing_structure_solution 'DIRDIF 99'
_diffrn_ambient_temperature 103(2)
_diffrn_measured_fraction_theta_full 0.997
_diffrn_measured_fraction_theta_max 0.997
_diffrn_measurement_device_type 'Rigaku Saturn'
_diffrn_measurement_method \w
_diffrn_radiation_monochromator graphite
_diffrn_radiation_source 'fine-focus sealed tube'
_diffrn_radiation_type MoK\a
_diffrn_radiation_wavelength 0.71069
_diffrn_reflns_av_R_equivalents 0.2639
_diffrn_reflns_av_sigmaI/netI 0.2216
_diffrn_reflns_limit_h_max 22
_diffrn_reflns_limit_h_min -23
_diffrn_reflns_limit_k_max 15
_diffrn_reflns_limit_k_min -15
_diffrn_reflns_limit_l_max 39
_diffrn_reflns_limit_l_min -39
_diffrn_reflns_number 61360
_diffrn_reflns_theta_full 25.00
_diffrn_reflns_theta_max 25.00
_diffrn_reflns_theta_min 1.86
_exptl_absorpt_coefficient_mu 0.801
_exptl_absorpt_correction_T_max 0.9842
_exptl_absorpt_correction_T_min 0.9242
_exptl_absorpt_correction_type multi-scan
_exptl_absorpt_process_details 'Jacobson, R. (1998) Private communication'
_exptl_crystal_colour colorless
_exptl_crystal_density_diffrn 1.169
_exptl_crystal_density_method 'not measured'
_exptl_crystal_description prism
_exptl_crystal_F_000 3120
_exptl_crystal_size_max 0.10
_exptl_crystal_size_mid 0.05
_exptl_crystal_size_min 0.02
_refine_diff_density_max 1.807
_refine_diff_density_min -1.020
_refine_diff_density_rms 0.105
_refine_ls_extinction_method none
_refine_ls_goodness_of_fit_ref 1.107
_refine_ls_hydrogen_treatment constr
_refine_ls_matrix_type full
_refine_ls_number_parameters 703
_refine_ls_number_reflns 14674
_refine_ls_number_restraints 38
_refine_ls_restrained_S_all 1.106
_refine_ls_R_factor_all 0.3092
_refine_ls_R_factor_gt 0.1464
_refine_ls_shift/su_max 0.000
_refine_ls_shift/su_mean 0.000
_refine_ls_structure_factor_coef Fsqd
_refine_ls_weighting_details 'calc w=1/[\s^2^(Fo^2^)+(0.0635P)^2^+109.1297P] where P=(Fo^2^+2Fc^2^)/3'
_refine_ls_weighting_scheme calc
_refine_ls_wR_factor_gt 0.2591
_refine_ls_wR_factor_ref 0.3499
_reflns_number_gt 5385
_reflns_number_total 14674
_reflns_threshold_expression >2sigma(I)
_cod_data_source_file om100382n_si_002.cif
_cod_data_source_block TbtSnBz_dimer
_cod_original_cell_volume 8364.0(7)
_cod_original_sg_symbol_Hall '    -P 2yab'
_cod_original_sg_symbol_H-M 'P 21/a '
_cod_database_code 4066287

loop_
_symmetry_equiv_pos_as_xyz
'x, y, z'
'-x+1/2, y+1/2, -z'
'-x, -y, -z'
'x-1/2, -y-1/2, z'

loop_
_atom_site_label
_atom_site_type_symbol
_atom_site_fract_x
_atom_site_fract_y
_atom_site_fract_z
_atom_site_U_iso_or_equiv
_atom_site_adp_type
_atom_site_occupancy
_atom_site_symmetry_multiplicity
_atom_site_calc_flag
_atom_site_refinement_flags
_atom_site_disorder_assembly
_atom_site_disorder_group
Sn1 Sn 0.19932(9) 0.15025(11) 0.19652(5) 0.0901(6) Uani 1 1 d . . .
C1 C 0.1335(17) 0.187(3) 0.2386(10) 0.131(14) Uiso 0.657(8) 1 d PD A 1
H75 H 0.1057 0.1237 0.2427 0.157 Uiso 0.657(8) 1 calc PR A 1
C2 C 0.086(2) 0.271(3) 0.2280(13) 0.122(12) Uiso 0.657(8) 1 d PDU A 1
H76 H 0.0422 0.2704 0.2369 0.146 Uiso 0.657(8) 1 calc PR A 1
C3 C 0.106(2) 0.351(3) 0.2053(11) 0.106(11) Uiso 0.657(8) 1 d PDU A 1
H77 H 0.0812 0.4111 0.2110 0.127 Uiso 0.657(8) 1 calc PR A 1
C4 C 0.145(2) 0.370(3) 0.1793(12) 0.124(12) Uiso 0.657(8) 1 d PDU A 1
H78 H 0.1398 0.4362 0.1667 0.149 Uiso 0.657(8) 1 calc PR A 1
C5 C 0.1965(19) 0.307(3) 0.1666(11) 0.124(13) Uiso 0.657(8) 1 d PD A 1
H79 H 0.2266 0.3272 0.1475 0.149 Uiso 0.657(8) 1 calc PR A 1
Sn2 Sn 0.1894(2) 0.2245(2) 0.29599(10) 0.0613(11) Uani 0.657(8) 1 d PD A 1
C6 C 0.2570(15) 0.333(2) 0.2740(9) 0.094(10) Uiso 0.657(8) 1 d PDU A 1
H80 H 0.2576 0.4040 0.2813 0.113 Uiso 0.657(8) 1 calc PR A 1
C7 C 0.2994(17) 0.292(3) 0.2487(10) 0.110(12) Uiso 0.657(8) 1 d PD A 1
H81 H 0.3317 0.3379 0.2390 0.132 Uiso 0.657(8) 1 calc PR A 1
C8 C 0.3005(18) 0.180(3) 0.2344(12) 0.105(12) Uiso 0.657(8) 1 d PDU A 1
H82 H 0.3391 0.1686 0.2178 0.126 Uiso 0.657(8) 1 calc PR A 1
C9 C 0.3078(18) 0.108(2) 0.2722(10) 0.086(10) Uiso 0.657(8) 1 d PDU A 1
H83 H 0.3446 0.0598 0.2741 0.103 Uiso 0.657(8) 1 calc PR A 1
C10 C 0.2680(15) 0.105(2) 0.3024(9) 0.079(10) Uiso 0.657(8) 1 d PDU A 1
H84 H 0.2734 0.0567 0.3242 0.094 Uiso 0.657(8) 1 calc PR A 1
C11 C 0.191(2) 0.114(3) 0.2596(13) 0.084(18) Uiso 0.343(8) 1 d PD A 2
H85 H 0.1620 0.0514 0.2619 0.101 Uiso 0.343(8) 1 calc PR A 2
C12 C 0.255(3) 0.101(4) 0.283(2) 0.099(17) Uiso 0.343(8) 1 d PDU A 2
H86 H 0.2586 0.0544 0.3050 0.118 Uiso 0.343(8) 1 calc PR A 2
C13 C 0.312(3) 0.154(7) 0.274(2) 0.13(2) Uiso 0.343(8) 1 d PDU A 2
H87 H 0.3406 0.1723 0.2984 0.155 Uiso 0.343(8) 1 calc PR A 2
C14 C 0.337(3) 0.186(6) 0.2424(19) 0.118(19) Uiso 0.343(8) 1 d PDU A 2
H88 H 0.3838 0.2065 0.2455 0.142 Uiso 0.343(8) 1 calc PR A 2
C15 C 0.301(2) 0.192(5) 0.2025(17) 0.10(2) Uiso 0.343(8) 1 d PD A 2
H89 H 0.3227 0.2150 0.1798 0.124 Uiso 0.343(8) 1 calc PR A 2
Sn3 Sn 0.1445(5) 0.2499(3) 0.28239(17) 0.072(3) Uani 0.343(8) 1 d PD A 2
C16 C 0.203(3) 0.358(4) 0.2565(14) 0.12(2) Uiso 0.343(8) 1 d PDU A 2
H90 H 0.2386 0.3958 0.2721 0.149 Uiso 0.343(8) 1 calc PR A 2
C17 C 0.188(2) 0.373(4) 0.2161(14) 0.083(18) Uiso 0.343(8) 1 d PD A 2
H91 H 0.2031 0.4348 0.2042 0.100 Uiso 0.343(8) 1 calc PR A 2
C18 C 0.147(3) 0.292(4) 0.1880(15) 0.106(17) Uiso 0.343(8) 1 d PDU A 2
H92 H 0.1466 0.3138 0.1589 0.128 Uiso 0.343(8) 1 calc PR A 2
C19 C 0.073(3) 0.301(5) 0.2002(15) 0.099(16) Uiso 0.343(8) 1 d PDU A 2
H93 H 0.0383 0.3326 0.1818 0.118 Uiso 0.343(8) 1 calc PR A 2
C20 C 0.055(2) 0.264(5) 0.2359(15) 0.102(19) Uiso 0.343(8) 1 d PDU A 2
H94 H 0.0100 0.2471 0.2406 0.123 Uiso 0.343(8) 1 calc PR A 2
C21 C 0.1759(10) 0.0203(13) 0.1540(6) 0.065(5) Uani 1 1 d . A .
C22 C 0.2229(10) -0.0628(14) 0.1523(5) 0.066(5) Uani 1 1 d . . .
C23 C 0.2096(9) -0.1374(12) 0.1218(6) 0.060(5) Uani 1 1 d . A .
H23 H 0.2410 -0.1930 0.1211 0.071 Uiso 1 1 calc R . .
C24 C 0.1535(9) -0.1349(14) 0.0927(6) 0.066(5) Uani 1 1 d . . .
C25 C 0.1103(8) -0.0535(13) 0.0965(5) 0.058(5) Uani 1 1 d . A .
H25 H 0.0709 -0.0497 0.0771 0.070 Uiso 1 1 calc R . .
C26 C 0.1181(10) 0.0237(13) 0.1256(6) 0.068(5) Uani 1 1 d . . .
C27 C 0.2875(9) -0.0753(14) 0.1832(6) 0.076(6) Uani 1 1 d . A .
H27 H 0.2882 -0.0116 0.2004 0.092 Uiso 1 1 calc R . .
C28 C 0.1417(9) -0.2148(12) 0.0593(5) 0.069(5) Uani 1 1 d . A .
H95 H 0.0971 -0.1932 0.0442 0.083 Uiso 1 1 calc R . .
C29 C 0.0628(9) 0.1081(12) 0.1240(6) 0.071(5) Uani 1 1 d . A .
H29 H 0.0790 0.1545 0.1472 0.085 Uiso 1 1 calc R . .
Si1 Si 0.2776(4) -0.1847(5) 0.2199(2) 0.103(2) Uani 1 1 d . . .
Si2 Si 0.3687(3) -0.0664(6) 0.1579(2) 0.096(2) Uani 1 1 d . . .
Si3 Si 0.1233(4) -0.3481(5) 0.0779(3) 0.124(3) Uani 1 1 d . . .
Si4 Si 0.2034(3) -0.1998(6) 0.0201(2) 0.104(2) Uani 1 1 d . . .
Si5 Si -0.0183(3) 0.0522(5) 0.1391(2) 0.099(2) Uani 1 1 d . . .
Si6 Si 0.0636(3) 0.1940(4) 0.07806(18) 0.0799(17) Uani 1 1 d . . .
C30 C 0.1919(12) -0.164(2) 0.2394(8) 0.167(13) Uani 1 1 d . A .
H30 H 0.1558 -0.1647 0.2165 0.251 Uiso 1 1 calc R . .
H30A H 0.1919 -0.0974 0.2535 0.251 Uiso 1 1 calc R . .
H30B H 0.1837 -0.2198 0.2584 0.251 Uiso 1 1 calc R . .
C31 C 0.3463(12) -0.1803(15) 0.2627(6) 0.113(8) Uani 1 1 d . A .
H31 H 0.3476 -0.1115 0.2752 0.169 Uiso 1 1 calc R . .
H31A H 0.3903 -0.1944 0.2526 0.169 Uiso 1 1 calc R . .
H31B H 0.3377 -0.2325 0.2830 0.169 Uiso 1 1 calc R . .
C32 C 0.2765(14) -0.3140(16) 0.1980(8) 0.146(11) Uani 1 1 d . A .
H32 H 0.2405 -0.3182 0.1751 0.219 Uiso 1 1 calc R . .
H32A H 0.2676 -0.3649 0.2187 0.219 Uiso 1 1 calc R . .
H32B H 0.3209 -0.3286 0.1885 0.219 Uiso 1 1 calc R . .
C33 C 0.4371(11) -0.0132(19) 0.1938(7) 0.121(9) Uani 1 1 d . A .
H33 H 0.4474 -0.0613 0.2166 0.182 Uiso 1 1 calc R . .
H33A H 0.4226 0.0534 0.2041 0.182 Uiso 1 1 calc R . .
H33B H 0.4782 -0.0032 0.1800 0.182 Uiso 1 1 calc R . .
C34 C 0.3975(13) -0.2011(19) 0.1417(8) 0.151(11) Uani 1 1 d . A .
H34 H 0.3616 -0.2318 0.1224 0.227 Uiso 1 1 calc R . .
H34A H 0.4058 -0.2456 0.1658 0.227 Uiso 1 1 calc R . .
H34B H 0.4396 -0.1945 0.1288 0.227 Uiso 1 1 calc R . .
C35 C 0.3545(12) 0.018(2) 0.1153(7) 0.157(13) Uani 1 1 d . A .
H35 H 0.3170 -0.0085 0.0961 0.235 Uiso 1 1 calc R . .
H35A H 0.3961 0.0228 0.1017 0.235 Uiso 1 1 calc R . .
H35B H 0.3425 0.0872 0.1246 0.235 Uiso 1 1 calc R . .
C36 C 0.0834(14) -0.338(2) 0.1254(11) 0.193(16) Uani 1 1 d . A .
H96 H 0.1154 -0.3049 0.1464 0.290 Uiso 1 1 calc R . .
H97 H 0.0716 -0.4070 0.1345 0.290 Uiso 1 1 calc R . .
H98 H 0.0418 -0.2957 0.1207 0.290 Uiso 1 1 calc R . .
C37 C 0.1948(15) -0.4360(19) 0.0900(7) 0.157(12) Uani 1 1 d . A .
H99 H 0.2266 -0.4066 0.1119 0.236 Uiso 1 1 calc R . .
H100 H 0.2185 -0.4462 0.0658 0.236 Uiso 1 1 calc R . .
H101 H 0.1778 -0.5027 0.0987 0.236 Uiso 1 1 calc R . .
C38 C 0.067(2) -0.411(2) 0.0370(12) 0.35(4) Uani 1 1 d . A .
H102 H 0.0274 -0.3672 0.0292 0.526 Uiso 1 1 calc R . .
H103 H 0.0524 -0.4781 0.0465 0.526 Uiso 1 1 calc R . .
H104 H 0.0925 -0.4213 0.0134 0.526 Uiso 1 1 calc R . .
C39 C 0.2039(13) -0.062(2) 0.0064(7) 0.135(10) Uani 1 1 d . A .
H105 H 0.1576 -0.0407 -0.0043 0.203 Uiso 1 1 calc R . .
H106 H 0.2349 -0.0512 -0.0143 0.203 Uiso 1 1 calc R . .
H107 H 0.2194 -0.0211 0.0306 0.203 Uiso 1 1 calc R . .
C40 C 0.1743(12) -0.277(2) -0.0264(8) 0.180(15) Uani 1 1 d . A .
H108 H 0.1280 -0.2557 -0.0372 0.270 Uiso 1 1 calc R . .
H109 H 0.1743 -0.3507 -0.0194 0.270 Uiso 1 1 calc R . .
H110 H 0.2055 -0.2653 -0.0471 0.270 Uiso 1 1 calc R . .
C41 C 0.2909(11) -0.239(2) 0.0404(7) 0.161(13) Uani 1 1 d . A .
H111 H 0.2912 -0.3121 0.0478 0.241 Uiso 1 1 calc R . .
H112 H 0.3061 -0.1972 0.0646 0.241 Uiso 1 1 calc R . .
H113 H 0.3219 -0.2273 0.0196 0.241 Uiso 1 1 calc R . .
C42 C -0.0650(11) -0.028(2) 0.0999(7) 0.125(9) Uani 1 1 d . A .
H42 H -0.1066 -0.0548 0.1099 0.187 Uiso 1 1 calc R . .
H42A H -0.0361 -0.0861 0.0933 0.187 Uiso 1 1 calc R . .
H42B H -0.0774 0.0135 0.0754 0.187 Uiso 1 1 calc R . .
C43 C -0.0778(14) 0.155(2) 0.1513(11) 0.202(17) Uani 1 1 d . A .
H43 H -0.1198 0.1230 0.1589 0.302 Uiso 1 1 calc R . .
H43A H -0.0888 0.1991 0.1275 0.302 Uiso 1 1 calc R . .
H43B H -0.0564 0.1960 0.1741 0.302 Uiso 1 1 calc R . .
C44 C 0.0008(11) -0.0295(17) 0.1842(7) 0.117(8) Uani 1 1 d . A .
H44 H -0.0417 -0.0591 0.1919 0.176 Uiso 1 1 calc R . .
H44A H 0.0226 0.0124 0.2067 0.176 Uiso 1 1 calc R . .
H44B H 0.0317 -0.0854 0.1782 0.176 Uiso 1 1 calc R . .
C45 C 0.0197(10) 0.3177(14) 0.0868(6) 0.097(7) Uani 1 1 d . A .
H45 H 0.0407 0.3493 0.1121 0.145 Uiso 1 1 calc R . .
H45A H -0.0287 0.3043 0.0888 0.145 Uiso 1 1 calc R . .
H45B H 0.0240 0.3648 0.0640 0.145 Uiso 1 1 calc R . .
C46 C 0.0214(11) 0.1363(15) 0.0299(6) 0.098(7) Uani 1 1 d . A .
H46 H -0.0268 0.1227 0.0327 0.148 Uiso 1 1 calc R . .
H46A H 0.0442 0.0713 0.0244 0.148 Uiso 1 1 calc R . .
H46B H 0.0246 0.1846 0.0074 0.148 Uiso 1 1 calc R . .
C47 C 0.1508(10) 0.2207(17) 0.0701(7) 0.107(7) Uani 1 1 d . A .
H47 H 0.1746 0.2519 0.0948 0.160 Uiso 1 1 calc R . .
H47A H 0.1516 0.2686 0.0472 0.160 Uiso 1 1 calc R . .
H47B H 0.1736 0.1560 0.0641 0.160 Uiso 1 1 calc R . .
C48 C 0.1297(8) 0.2545(11) 0.3459(5) 0.053(4) Uani 1 1 d . . .
C49 C 0.1259(8) 0.3588(13) 0.3620(5) 0.053(4) Uani 1 1 d . A .
C50 C 0.1008(8) 0.3709(12) 0.3992(5) 0.054(5) Uani 1 1 d . . .
H50 H 0.0969 0.4392 0.4093 0.065 Uiso 1 1 calc R A .
C51 C 0.0809(7) 0.2895(11) 0.4227(5) 0.045(4) Uani 1 1 d . A .
C52 C 0.0825(8) 0.1903(11) 0.4047(5) 0.052(4) Uani 1 1 d . . .
H52 H 0.0663 0.1329 0.4188 0.062 Uiso 1 1 calc R A .
C53 C 0.1065(8) 0.1727(12) 0.3676(5) 0.052(4) Uani 1 1 d . A .
C54 C 0.1448(8) 0.4571(12) 0.3400(5) 0.058(5) Uani 1 1 d . . .
H54 H 0.1604 0.4310 0.3141 0.069 Uiso 1 1 calc R A .
C55 C 0.0534(9) 0.3094(13) 0.4631(6) 0.073(5) Uani 1 1 d . . .
H55 H 0.0567 0.3863 0.4657 0.088 Uiso 1 1 calc R A .
C56 C 0.1067(9) 0.0611(11) 0.3528(5) 0.062(5) Uani 1 1 d . . .
H56 H 0.1297 0.0659 0.3274 0.074 Uiso 1 1 calc R A .
Si7 Si 0.0666(3) 0.5340(4) 0.32264(16) 0.0657(15) Uani 1 1 d . A .
Si8 Si 0.2238(3) 0.5163(4) 0.36804(17) 0.0631(14) Uani 1 1 d . A .
Si9 Si -0.0412(3) 0.2856(4) 0.46196(17) 0.0788(17) Uani 1 1 d . A .
Si10 Si 0.1155(3) 0.2635(4) 0.50720(17) 0.0809(18) Uani 1 1 d . A .
Si11 Si 0.0186(3) 0.0118(4) 0.33392(18) 0.0729(16) Uani 1 1 d . A .
Si12 Si 0.1661(3) -0.0260(4) 0.3869(2) 0.0817(18) Uani 1 1 d . A .
C57 C -0.0045(9) 0.4456(14) 0.3068(6) 0.084(6) Uani 1 1 d . . .
H57 H -0.0137 0.4027 0.3300 0.126 Uiso 1 1 calc R A .
H57A H 0.0078 0.4012 0.2847 0.126 Uiso 1 1 calc R . .
H57B H -0.0453 0.4859 0.2973 0.126 Uiso 1 1 calc R . .
C58 C 0.0845(10) 0.6151(12) 0.2787(5) 0.079(6) Uani 1 1 d . . .
H58 H 0.0986 0.5707 0.2572 0.119 Uiso 1 1 calc R A .
H58A H 0.1211 0.6642 0.2875 0.119 Uiso 1 1 calc R . .
H58B H 0.0431 0.6531 0.2683 0.119 Uiso 1 1 calc R . .
C59 C 0.0378(10) 0.6225(13) 0.3624(6) 0.086(6) Uani 1 1 d . . .
H59 H 0.0288 0.5819 0.3863 0.128 Uiso 1 1 calc R A .
H59A H -0.0042 0.6582 0.3513 0.128 Uiso 1 1 calc R . .
H59B H 0.0735 0.6736 0.3704 0.128 Uiso 1 1 calc R . .
C60 C 0.2640(9) 0.6021(13) 0.3336(5) 0.078(6) Uani 1 1 d . . .
H60 H 0.2324 0.6583 0.3246 0.116 Uiso 1 1 calc R A .
H60A H 0.2750 0.5627 0.3099 0.116 Uiso 1 1 calc R . .
H60B H 0.3060 0.6312 0.3479 0.116 Uiso 1 1 calc R . .
C61 C 0.2089(10) 0.5919(15) 0.4132(6) 0.100(7) Uani 1 1 d . . .
H61 H 0.1866 0.5481 0.4320 0.150 Uiso 1 1 calc R A .
H61A H 0.1794 0.6510 0.4049 0.150 Uiso 1 1 calc R . .
H61B H 0.2526 0.6168 0.4267 0.150 Uiso 1 1 calc R . .
C62 C 0.2847(9) 0.4110(13) 0.3845(6) 0.084(6) Uani 1 1 d . . .
H62 H 0.2638 0.3640 0.4028 0.126 Uiso 1 1 calc R A .
H62A H 0.3265 0.4408 0.3988 0.126 Uiso 1 1 calc R . .
H62B H 0.2960 0.3727 0.3606 0.126 Uiso 1 1 calc R . .
C63 C -0.0837(10) 0.3198(15) 0.4112(6) 0.089(6) Uani 1 1 d . . .
H63 H -0.1329 0.3064 0.4102 0.134 Uiso 1 1 calc R A .
H63A H -0.0647 0.2780 0.3905 0.134 Uiso 1 1 calc R . .
H63B H -0.0763 0.3933 0.4059 0.134 Uiso 1 1 calc R . .
C64 C -0.0630(11) 0.1476(16) 0.4727(6) 0.102(7) Uani 1 1 d . . .
H64 H -0.1128 0.1403 0.4715 0.153 Uiso 1 1 calc R A .
H64A H -0.0419 0.1283 0.5000 0.153 Uiso 1 1 calc R . .
H64B H -0.0459 0.1023 0.4524 0.153 Uiso 1 1 calc R . .
C65 C -0.0766(12) 0.3678(16) 0.5003(7) 0.117(9) Uani 1 1 d . . .
H65 H -0.1256 0.3543 0.4998 0.175 Uiso 1 1 calc R A .
H65A H -0.0694 0.4408 0.4941 0.175 Uiso 1 1 calc R . .
H65B H -0.0534 0.3518 0.5274 0.175 Uiso 1 1 calc R . .
C66 C 0.1994(11) 0.3111(16) 0.4996(6) 0.107(8) Uani 1 1 d . . .
H66 H 0.2118 0.2859 0.4735 0.161 Uiso 1 1 calc R A .
H66A H 0.2328 0.2863 0.5217 0.161 Uiso 1 1 calc R . .
H66B H 0.1989 0.3869 0.4996 0.161 Uiso 1 1 calc R . .
C67 C 0.1210(12) 0.1191(14) 0.5098(7) 0.120(9) Uani 1 1 d . . .
H67 H 0.0764 0.0906 0.5144 0.180 Uiso 1 1 calc R A .
H67A H 0.1551 0.0988 0.5323 0.180 Uiso 1 1 calc R . .
H67B H 0.1344 0.0922 0.4842 0.180 Uiso 1 1 calc R . .
C68 C 0.0954(14) 0.3114(17) 0.5560(6) 0.128(10) Uani 1 1 d . . .
H68 H 0.0500 0.2869 0.5609 0.191 Uiso 1 1 calc R A .
H68A H 0.0959 0.3872 0.5558 0.191 Uiso 1 1 calc R . .
H68B H 0.1295 0.2860 0.5776 0.191 Uiso 1 1 calc R . .
C69 C -0.0271(10) 0.1115(13) 0.3022(7) 0.119(10) Uani 1 1 d . . .
H69 H -0.0010 0.1290 0.2796 0.178 Uiso 1 1 calc R A .
H69A H -0.0325 0.1734 0.3186 0.178 Uiso 1 1 calc R . .
H69B H -0.0722 0.0854 0.2913 0.178 Uiso 1 1 calc R . .
C70 C 0.0246(9) -0.1063(13) 0.3025(6) 0.081(6) Uani 1 1 d . . .
H70 H 0.0484 -0.1608 0.3192 0.122 Uiso 1 1 calc R A .
H70A H 0.0500 -0.0905 0.2795 0.122 Uiso 1 1 calc R . .
H70B H -0.0215 -0.1300 0.2924 0.122 Uiso 1 1 calc R . .
C71 C -0.0327(11) -0.020(2) 0.3748(7) 0.137(11) Uani 1 1 d . . .
H71 H -0.0091 -0.0730 0.3925 0.206 Uiso 1 1 calc R A .
H71A H -0.0772 -0.0470 0.3631 0.206 Uiso 1 1 calc R . .
H71B H -0.0394 0.0420 0.3908 0.206 Uiso 1 1 calc R . .
C72 C 0.2377(9) 0.0481(15) 0.4116(6) 0.097(7) Uani 1 1 d . . .
H72 H 0.2606 0.0843 0.3909 0.145 Uiso 1 1 calc R A .
H72A H 0.2701 0.0012 0.4270 0.145 Uiso 1 1 calc R . .
H72B H 0.2210 0.0987 0.4302 0.145 Uiso 1 1 calc R . .
C73 C 0.1217(11) -0.0950(14) 0.4268(7) 0.112(8) Uani 1 1 d . . .
H73 H 0.0836 -0.1358 0.4135 0.168 Uiso 1 1 calc R A .
H73A H 0.1042 -0.0440 0.4449 0.168 Uiso 1 1 calc R . .
H73B H 0.1542 -0.1410 0.4426 0.168 Uiso 1 1 calc R . .
C74 C 0.2012(10) -0.1309(15) 0.3561(7) 0.107(8) Uani 1 1 d . . .
H74 H 0.2246 -0.0997 0.3345 0.160 Uiso 1 1 calc R A .
H74A H 0.1637 -0.1746 0.3439 0.160 Uiso 1 1 calc R . .
H74B H 0.2336 -0.1730 0.3738 0.160 Uiso 1 1 calc R . .

loop_
_atom_site_aniso_label
_atom_site_aniso_U_11
_atom_site_aniso_U_22
_atom_site_aniso_U_33
_atom_site_aniso_U_23
_atom_site_aniso_U_13
_atom_site_aniso_U_12
Sn1 0.1118(13) 0.0735(10) 0.0836(11) -0.0151(8) 0.0049(9) 0.0136(9)
Sn2 0.064(2) 0.0489(13) 0.0714(18) -0.0087(12) 0.0113(15) -0.0011(13)
Sn3 0.111(7) 0.043(2) 0.063(3) -0.001(2) 0.010(3) 0.009(3)
C21 0.070(13) 0.051(11) 0.074(13) -0.002(9) 0.004(11) 0.010(10)
C22 0.080(14) 0.065(12) 0.057(12) 0.005(10) 0.018(11) 0.012(11)
C23 0.061(12) 0.042(10) 0.078(13) 0.000(10) 0.018(11) -0.003(9)
C24 0.050(12) 0.071(13) 0.076(14) -0.008(11) 0.012(11) -0.003(10)
C25 0.043(11) 0.067(12) 0.066(12) 0.001(10) 0.007(9) -0.010(9)
C26 0.085(15) 0.043(10) 0.076(14) -0.007(10) 0.010(12) -0.013(10)
C27 0.084(15) 0.066(12) 0.077(14) 0.005(10) -0.002(12) -0.002(11)
C28 0.074(13) 0.043(10) 0.086(14) -0.009(10) -0.012(11) 0.004(9)
C29 0.078(14) 0.046(10) 0.091(14) -0.020(10) 0.019(11) 0.008(10)
Si1 0.129(6) 0.074(4) 0.099(5) 0.029(4) -0.023(4) -0.018(4)
Si2 0.068(4) 0.126(6) 0.092(5) -0.016(4) 0.003(4) -0.018(4)
Si3 0.148(7) 0.048(4) 0.163(7) 0.005(4) -0.039(6) -0.014(4)
Si4 0.089(5) 0.135(6) 0.087(5) -0.036(4) 0.008(4) 0.011(4)
Si5 0.094(5) 0.082(4) 0.127(6) 0.017(4) 0.032(4) 0.019(4)
Si6 0.093(5) 0.059(3) 0.086(4) 0.006(3) 0.006(4) 0.010(3)
C30 0.12(2) 0.22(3) 0.18(3) 0.08(2) 0.07(2) -0.06(2)
C31 0.16(2) 0.072(14) 0.097(17) 0.019(12) -0.033(16) 0.003(14)
C32 0.21(3) 0.078(17) 0.14(2) 0.028(16) -0.02(2) -0.014(18)
C33 0.097(18) 0.13(2) 0.13(2) -0.029(17) -0.003(16) -0.018(16)
C34 0.12(2) 0.14(2) 0.20(3) -0.08(2) 0.04(2) 0.007(18)
C35 0.12(2) 0.26(4) 0.091(18) 0.02(2) 0.014(16) -0.11(2)
C36 0.13(2) 0.11(2) 0.35(5) 0.09(3) 0.07(3) -0.022(19)
C37 0.26(4) 0.11(2) 0.11(2) -0.001(16) 0.02(2) 0.07(2)
C38 0.51(7) 0.09(2) 0.37(6) 0.05(3) -0.33(6) -0.13(3)
C39 0.17(3) 0.16(3) 0.083(18) 0.005(17) 0.049(17) -0.02(2)
C40 0.10(2) 0.29(4) 0.15(3) -0.13(3) 0.006(18) 0.03(2)
C41 0.090(18) 0.29(4) 0.100(19) -0.06(2) 0.019(15) 0.02(2)
C42 0.077(16) 0.16(2) 0.13(2) 0.034(19) 0.001(15) -0.025(16)
C43 0.16(3) 0.11(2) 0.37(5) 0.03(3) 0.17(3) 0.05(2)
C44 0.115(19) 0.106(18) 0.13(2) -0.002(16) 0.029(16) -0.037(15)
C45 0.094(16) 0.079(14) 0.112(18) -0.003(13) -0.011(14) 0.001(12)
C46 0.126(19) 0.081(15) 0.089(16) 0.018(12) 0.012(14) 0.004(14)
C47 0.107(18) 0.103(17) 0.108(18) 0.027(14) 0.001(14) -0.016(14)
C48 0.072(12) 0.023(8) 0.062(11) 0.008(7) -0.003(9) -0.008(8)
C49 0.039(10) 0.061(11) 0.058(11) -0.004(9) -0.001(9) 0.005(8)
C50 0.051(11) 0.034(9) 0.072(13) 0.012(9) -0.012(10) -0.010(8)
C51 0.041(10) 0.046(10) 0.046(10) -0.005(8) -0.004(8) 0.010(8)
C52 0.063(12) 0.038(9) 0.054(11) 0.014(8) 0.005(9) -0.010(8)
C53 0.048(11) 0.054(11) 0.052(11) 0.011(9) -0.006(9) 0.005(8)
C54 0.063(12) 0.048(10) 0.064(12) 0.005(9) 0.017(9) -0.006(9)
C55 0.087(15) 0.047(11) 0.087(15) 0.002(10) 0.018(12) -0.007(10)
C56 0.083(13) 0.041(10) 0.065(12) -0.010(8) 0.023(10) -0.008(9)
Si7 0.074(4) 0.047(3) 0.074(4) 0.008(3) -0.003(3) -0.001(3)
Si8 0.062(3) 0.042(3) 0.085(4) 0.002(3) 0.005(3) 0.000(2)
Si9 0.110(5) 0.052(3) 0.079(4) -0.005(3) 0.029(4) -0.004(3)
Si10 0.122(5) 0.050(3) 0.066(4) 0.009(3) -0.011(3) -0.019(3)
Si11 0.075(4) 0.047(3) 0.098(4) -0.014(3) 0.011(3) -0.008(3)
Si12 0.082(4) 0.041(3) 0.121(5) -0.003(3) 0.010(4) 0.008(3)
C57 0.097(16) 0.075(13) 0.076(14) 0.031(11) -0.015(12) 0.007(12)
C58 0.102(16) 0.050(11) 0.083(14) 0.009(10) -0.005(12) -0.011(10)
C59 0.088(15) 0.065(13) 0.102(16) 0.016(11) 0.002(12) 0.009(11)
C60 0.084(14) 0.057(11) 0.089(15) -0.001(10) -0.001(12) 0.014(10)
C61 0.092(16) 0.080(15) 0.126(19) -0.022(14) 0.008(14) -0.008(12)
C62 0.066(13) 0.069(13) 0.114(17) 0.024(12) -0.005(12) -0.020(10)
C63 0.097(16) 0.076(14) 0.097(16) 0.006(12) 0.020(13) 0.008(12)
C64 0.107(18) 0.105(17) 0.095(16) -0.009(14) 0.019(14) -0.021(14)
C65 0.14(2) 0.104(18) 0.118(19) -0.034(15) 0.075(17) -0.042(16)
C66 0.14(2) 0.099(16) 0.071(14) 0.024(12) -0.042(14) -0.007(15)
C67 0.15(2) 0.056(13) 0.14(2) 0.021(13) -0.062(17) -0.019(13)
C68 0.22(3) 0.109(18) 0.049(13) 0.002(12) -0.017(16) 0.010(18)
C69 0.101(17) 0.048(12) 0.19(2) -0.048(14) -0.063(17) 0.019(11)
C70 0.082(14) 0.054(11) 0.104(16) -0.015(11) -0.007(12) -0.012(10)
C71 0.088(17) 0.18(3) 0.15(2) -0.08(2) 0.047(16) -0.072(17)
C72 0.059(13) 0.103(16) 0.126(19) 0.011(14) -0.002(13) 0.034(12)
C73 0.13(2) 0.059(13) 0.15(2) 0.043(14) 0.035(17) 0.032(13)
C74 0.086(16) 0.081(15) 0.15(2) -0.009(15) 0.024(15) 0.014(12)

loop_
_atom_type_symbol
_atom_type_description
_atom_type_scat_dispersion_real
_atom_type_scat_dispersion_imag
_atom_type_scat_source
C C 0.0033 0.0016 'International Tables Vol C Tables 4.2.6.8 and 6.1.1.4'
H H 0.0000 0.0000 'International Tables Vol C Tables 4.2.6.8 and 6.1.1.4'
Si Si 0.0817 0.0704 'International Tables Vol C Tables 4.2.6.8 and 6.1.1.4'
Sn Sn -0.6537 1.4246 'International Tables Vol C Tables 4.2.6.8 and 6.1.1.4'

loop_
_geom_angle_atom_site_label_1
_geom_angle_atom_site_label_2
_geom_angle_atom_site_label_3
_geom_angle
C1 Sn1 C15 123.6(19)
C1 Sn1 C18 63.5(17)
C15 Sn1 C18 104(2)
C1 Sn1 C11 43.9(16)
C15 Sn1 C11 98.1(19)
C18 Sn1 C11 103.4(17)
C1 Sn1 C21 120.2(11)
C15 Sn1 C21 113.1(17)
C18 Sn1 C21 120.8(15)
C11 Sn1 C21 114.6(12)
C1 Sn1 C5 96.0(14)
C15 Sn1 C5 77(2)
C18 Sn1 C5 34.1(16)
C11 Sn1 C5 128.4(14)
C21 Sn1 C5 114.3(10)
C1 Sn1 C8 99.7(13)
C15 Sn1 C8 28.1(16)
C18 Sn1 C8 108(2)
C11 Sn1 C8 70.0(15)
C21 Sn1 C8 126.1(11)
C5 Sn1 C8 93.9(13)
C2 C1 Sn1 116(3)
C2 C1 Sn2 107(3)
Sn1 C1 Sn2 110.6(15)
C3 C2 C1 120(4)
C4 C3 C2 141(4)
C3 C4 C5 128(4)
C4 C5 Sn1 112(3)
C6 Sn2 C1 97.3(12)
C6 Sn2 C48 124.1(9)
C1 Sn2 C48 116.6(10)
C6 Sn2 C10 92.0(11)
C1 Sn2 C10 102.3(12)
C48 Sn2 C10 119.5(9)
C7 C6 Sn2 114(2)
C6 C7 C8 126(3)
C7 C8 C9 109(3)
C7 C8 Sn1 107(2)
C9 C8 Sn1 110(2)
C10 C9 C8 127(3)
C9 C10 Sn2 112(2)
C12 C11 Sn1 113(4)
C12 C11 Sn3 107(3)
Sn1 C11 Sn3 103.8(16)
C13 C12 C11 122(5)
C14 C13 C12 137(6)
C13 C14 C15 125(6)
C14 C15 Sn1 117(4)
C16 Sn3 C48 122.0(14)
C16 Sn3 C11 97.3(18)
C48 Sn3 C11 118.2(12)
C16 Sn3 C20 95.3(17)
C48 Sn3 C20 119.5(14)
C11 Sn3 C20 99.4(18)
C17 C16 Sn3 116(3)
C16 C17 C18 122(4)
C19 C18 C17 104(4)
C19 C18 Sn1 119(4)
C17 C18 Sn1 107(3)
C20 C19 C18 122(4)
C19 C20 Sn3 112(3)
C26 C21 C22 118.8(16)
C26 C21 Sn1 120.1(13)
C22 C21 Sn1 120.7(14)
C23 C22 C21 118.7(17)
C23 C22 C27 118.5(16)
C21 C22 C27 122.8(17)
C24 C23 C22 123.8(17)
C25 C24 C23 114.2(17)
C25 C24 C28 123.2(17)
C23 C24 C28 122.6(17)
C24 C25 C26 126.8(17)
C25 C26 C21 117.6(17)
C25 C26 C29 117.7(17)
C21 C26 C29 124.6(16)
C22 C27 Si1 111.5(12)
C22 C27 Si2 111.9(12)
Si1 C27 Si2 119.0(10)
C24 C28 Si3 114.0(13)
C24 C28 Si4 112.0(12)
Si3 C28 Si4 118.9(9)
C26 C29 Si5 109.8(12)
C26 C29 Si6 112.1(12)
Si5 C29 Si6 121.9(10)
C32 Si1 C31 108.0(11)
C32 Si1 C27 115.4(10)
C31 Si1 C27 110.4(9)
C32 Si1 C30 107.1(13)
C31 Si1 C30 109.9(12)
C27 Si1 C30 106.0(10)
C35 Si2 C33 108.7(11)
C35 Si2 C27 108.9(10)
C33 Si2 C27 109.4(10)
C35 Si2 C34 111.2(13)
C33 Si2 C34 107.5(11)
C27 Si2 C34 111.0(10)
C37 Si3 C38 105.6(16)
C37 Si3 C36 104.7(13)
C38 Si3 C36 113(2)
C37 Si3 C28 118.1(12)
C38 Si3 C28 106.7(12)
C36 Si3 C28 109.3(11)
C39 Si4 C41 108.8(14)
C39 Si4 C40 108.9(14)
C41 Si4 C40 109.9(11)
C39 Si4 C28 106.9(9)
C41 Si4 C28 111.8(10)
C40 Si4 C28 110.5(11)
C42 Si5 C44 107.0(10)
C42 Si5 C43 106.5(14)
C44 Si5 C43 108.1(13)
C42 Si5 C29 114.0(10)
C44 Si5 C29 109.7(9)
C43 Si5 C29 111.4(10)
C47 Si6 C45 109.1(10)
C47 Si6 C46 107.0(10)
C45 Si6 C46 107.9(9)
C47 Si6 C29 109.0(9)
C45 Si6 C29 109.6(9)
C46 Si6 C29 114.1(9)
C53 C48 C49 119.1(15)
C53 C48 Sn3 125.0(12)
C49 C48 Sn3 113.6(11)
C53 C48 Sn2 119.8(11)
C49 C48 Sn2 119.9(11)
Sn3 C48 Sn2 26.8(3)
C50 C49 C48 117.8(15)
C50 C49 C54 117.3(14)
C48 C49 C54 124.8(15)
C49 C50 C51 124.2(15)
C50 C51 C52 115.4(14)
C50 C51 C55 121.0(14)
C52 C51 C55 123.4(14)
C53 C52 C51 123.3(14)
C52 C53 C48 120.0(15)
C52 C53 C56 117.0(14)
C48 C53 C56 123.0(15)
C49 C54 Si7 110.6(11)
C49 C54 Si8 109.5(11)
Si7 C54 Si8 122.8(9)
C51 C55 Si9 113.9(12)
C51 C55 Si10 111.2(12)
Si9 C55 Si10 121.1(10)
C53 C56 Si11 113.0(11)
C53 C56 Si12 113.2(11)
Si11 C56 Si12 118.5(8)
C57 Si7 C58 109.5(8)
C57 Si7 C54 109.4(8)
C58 Si7 C54 108.6(8)
C57 Si7 C59 107.3(9)
C58 Si7 C59 107.6(8)
C54 Si7 C59 114.4(8)
C60 Si8 C61 107.7(9)
C60 Si8 C62 108.5(8)
C61 Si8 C62 108.0(10)
C60 Si8 C54 109.3(8)
C61 Si8 C54 114.7(9)
C62 Si8 C54 108.5(8)
C63 Si9 C65 108.6(10)
C63 Si9 C64 108.1(9)
C65 Si9 C64 107.6(10)
C63 Si9 C55 109.0(9)
C65 Si9 C55 109.9(9)
C64 Si9 C55 113.5(9)
C66 Si10 C68 107.6(11)
C66 Si10 C67 107.3(11)
C68 Si10 C67 108.5(11)
C66 Si10 C55 107.9(8)
C68 Si10 C55 113.1(10)
C67 Si10 C55 112.2(8)
C71 Si11 C69 107.8(12)
C71 Si11 C70 107.6(10)
C69 Si11 C70 108.4(9)
C71 Si11 C56 113.4(9)
C69 Si11 C56 109.0(8)
C70 Si11 C56 110.4(8)
C72 Si12 C74 108.0(9)
C72 Si12 C73 109.5(11)
C74 Si12 C73 105.5(9)
C72 Si12 C56 110.3(8)
C74 Si12 C56 110.2(9)
C73 Si12 C56 113.1(8)

loop_
_geom_bond_atom_site_label_1
_geom_bond_atom_site_label_2
_geom_bond_distance
Sn1 C1 2.06(3)
Sn1 C15 2.06(5)
Sn1 C18 2.11(5)
Sn1 C11 2.16(4)
Sn1 C21 2.205(17)
Sn1 C5 2.25(4)
Sn1 C8 2.26(4)
C1 C2 1.45(4)
C1 Sn2 2.14(3)
C2 C3 1.35(5)
C3 C4 1.25(4)
C4 C5 1.41(4)
Sn2 C6 2.12(3)
Sn2 C48 2.168(17)
Sn2 C10 2.18(3)
C6 C7 1.35(4)
C7 C8 1.53(4)
C8 C9 1.56(5)
C9 C10 1.34(4)
C11 C12 1.40(5)
C11 Sn3 2.16(4)
C12 C13 1.38(6)
C13 C14 1.28(6)
C14 C15 1.43(6)
Sn3 C16 2.06(4)
Sn3 C48 2.153(17)
Sn3 C20 2.21(4)
C16 C17 1.35(5)
C17 C18 1.57(5)
C18 C19 1.57(6)
C19 C20 1.35(5)
C21 C26 1.39(2)
C21 C22 1.42(2)
C22 C23 1.40(2)
C22 C27 1.55(2)
C23 C24 1.38(2)
C24 C25 1.37(2)
C24 C28 1.51(2)
C25 C26 1.38(2)
C26 C29 1.54(2)
C27 Si1 1.889(18)
C27 Si2 1.89(2)
C28 Si3 1.880(17)
C28 Si4 1.88(2)
C29 Si5 1.872(18)
C29 Si6 1.883(19)
Si1 C32 1.82(2)
Si1 C31 1.84(2)
Si1 C30 1.89(2)
Si2 C35 1.78(2)
Si2 C33 1.83(2)
Si2 C34 1.93(2)
Si3 C37 1.82(2)
Si3 C38 1.83(3)
Si3 C36 1.84(3)
Si4 C39 1.84(3)
Si4 C41 1.85(2)
Si4 C40 1.87(2)
Si5 C42 1.82(2)
Si5 C44 1.83(2)
Si5 C43 1.84(2)
Si6 C47 1.80(2)
Si6 C45 1.855(19)
Si6 C46 1.87(2)
C48 C53 1.38(2)
C48 C49 1.45(2)
C49 C50 1.39(2)
C49 C54 1.53(2)
C50 C51 1.39(2)
C51 C52 1.42(2)
C51 C55 1.52(2)
C52 C53 1.38(2)
C53 C56 1.52(2)
C54 Si7 1.867(17)
C54 Si8 1.882(16)
C55 Si9 1.884(19)
C55 Si10 1.889(19)
C56 Si11 1.887(17)
C56 Si12 1.900(17)
Si7 C57 1.836(18)
Si7 C58 1.857(17)
Si7 C59 1.879(19)
Si8 C60 1.833(18)
Si8 C61 1.84(2)
Si8 C62 1.854(18)
Si9 C63 1.842(19)
Si9 C65 1.851(19)
Si9 C64 1.88(2)
Si10 C66 1.81(2)
Si10 C68 1.81(2)
Si10 C67 1.871(18)
Si11 C71 1.83(2)
Si11 C69 1.833(19)
Si11 C70 1.857(17)
Si12 C72 1.82(2)
Si12 C74 1.87(2)
Si12 C73 1.88(2)

loop_
_geom_torsion_atom_site_label_1
_geom_torsion_atom_site_label_2
_geom_torsion_atom_site_label_3
_geom_torsion_atom_site_label_4
_geom_torsion
C15 Sn1 C1 C2 103(3)
C18 Sn1 C1 C2 13(3)
C11 Sn1 C1 C2 167(3)
C21 Sn1 C1 C2 -98(3)
C5 Sn1 C1 C2 24(3)
C8 Sn1 C1 C2 119(3)
C15 Sn1 C1 Sn2 -19(3)
C18 Sn1 C1 Sn2 -109(2)
C11 Sn1 C1 Sn2 44(2)
C21 Sn1 C1 Sn2 139.1(12)
C5 Sn1 C1 Sn2 -98.2(17)
C8 Sn1 C1 Sn2 -3.3(19)
Sn1 C1 C2 C3 -33(5)
Sn2 C1 C2 C3 92(4)
C1 C2 C3 C4 27(9)
C2 C3 C4 C5 -9(9)
C3 C4 C5 Sn1 3(6)
C1 Sn1 C5 C4 -11(3)
C15 Sn1 C5 C4 -134(3)
C18 Sn1 C5 C4 7(3)
C11 Sn1 C5 C4 -43(3)
C21 Sn1 C5 C4 116(3)
C8 Sn1 C5 C4 -111(3)
C2 C1 Sn2 C6 -77(3)
Sn1 C1 Sn2 C6 50.3(18)
C2 C1 Sn2 C48 57(3)
Sn1 C1 Sn2 C48 -175.6(11)
C2 C1 Sn2 C10 -171(3)
Sn1 C1 Sn2 C10 -43.3(18)
C1 Sn2 C6 C7 -64(3)
C48 Sn2 C6 C7 167(2)
C10 Sn2 C6 C7 39(3)
Sn2 C6 C7 C8 2(5)
C6 C7 C8 C9 -54(5)
C6 C7 C8 Sn1 65(4)
C1 Sn1 C8 C7 -57(3)
C15 Sn1 C8 C7 93(5)
C18 Sn1 C8 C7 8(3)
C11 Sn1 C8 C7 -90(3)
C21 Sn1 C8 C7 163.4(19)
C5 Sn1 C8 C7 39(3)
C1 Sn1 C8 C9 61(3)
C15 Sn1 C8 C9 -149(5)
C18 Sn1 C8 C9 126(2)
C11 Sn1 C8 C9 28(2)
C21 Sn1 C8 C9 -78(3)
C5 Sn1 C8 C9 158(2)
C7 C8 C9 C10 55(5)
Sn1 C8 C9 C10 -62(4)
C8 C9 C10 Sn2 -3(5)
C6 Sn2 C10 C9 -38(3)
C1 Sn2 C10 C9 60(3)
C48 Sn2 C10 C9 -169(2)
C1 Sn1 C11 C12 -147(4)
C15 Sn1 C11 C12 -16(4)
C18 Sn1 C11 C12 -122(4)
C21 Sn1 C11 C12 104(3)
C5 Sn1 C11 C12 -96(4)
C8 Sn1 C11 C12 -17(3)
C1 Sn1 C11 Sn3 -31.1(15)
C15 Sn1 C11 Sn3 100(2)
C18 Sn1 C11 Sn3 -6(2)
C21 Sn1 C11 Sn3 -140.0(13)
C5 Sn1 C11 Sn3 20(3)
C8 Sn1 C11 Sn3 98(2)
Sn1 C11 C12 C13 31(8)
Sn3 C11 C12 C13 -83(7)
C11 C12 C13 C14 -36(15)
C12 C13 C14 C15 15(17)
C13 C14 C15 Sn1 1(11)
C1 Sn1 C15 C14 40(6)
C18 Sn1 C15 C14 107(5)
C11 Sn1 C15 C14 1(5)
C21 Sn1 C15 C14 -120(5)
C5 Sn1 C15 C14 129(5)
C8 Sn1 C15 C14 4(5)
C12 C11 Sn3 C16 75(4)
Sn1 C11 Sn3 C16 -45(2)
C12 C11 Sn3 C48 -57(4)
Sn1 C11 Sn3 C48 -177.2(11)
C12 C11 Sn3 C20 172(3)
Sn1 C11 Sn3 C20 52(2)
C48 Sn3 C16 C17 -155(4)
C11 Sn3 C16 C17 75(4)
C20 Sn3 C16 C17 -25(5)
Sn3 C16 C17 C18 -19(7)
C16 C17 C18 C19 71(6)
C16 C17 C18 Sn1 -55(6)
C1 Sn1 C18 C19 -34(3)
C15 Sn1 C18 C19 -154(4)
C11 Sn1 C18 C19 -52(4)
C21 Sn1 C18 C19 77(4)
C5 Sn1 C18 C19 166(6)
C8 Sn1 C18 C19 -125(3)
C1 Sn1 C18 C17 83(3)
C15 Sn1 C18 C17 -38(4)
C11 Sn1 C18 C17 64(3)
C21 Sn1 C18 C17 -166(2)
C5 Sn1 C18 C17 -77(4)
C8 Sn1 C18 C17 -9(4)
C17 C18 C19 C20 -72(7)
Sn1 C18 C19 C20 46(7)
C18 C19 C20 Sn3 22(7)
C16 Sn3 C20 C19 24(5)
C48 Sn3 C20 C19 155(4)
C11 Sn3 C20 C19 -74(5)
C1 Sn1 C21 C26 63.5(19)
C15 Sn1 C21 C26 -136(2)
C18 Sn1 C21 C26 -12(2)
C11 Sn1 C21 C26 112.9(18)
C5 Sn1 C21 C26 -49.8(19)
C8 Sn1 C21 C26 -164.7(17)
C1 Sn1 C21 C22 -123.0(17)
C15 Sn1 C21 C22 38(2)
C18 Sn1 C21 C22 162(2)
C11 Sn1 C21 C22 -73.6(19)
C5 Sn1 C21 C22 123.7(17)
C8 Sn1 C21 C22 9(2)
C26 C21 C22 C23 1(3)
Sn1 C21 C22 C23 -172.9(12)
C26 C21 C22 C27 -178.1(16)
Sn1 C21 C22 C27 8(2)
C21 C22 C23 C24 1(3)
C27 C22 C23 C24 179.7(16)
C22 C23 C24 C25 -1(3)
C22 C23 C24 C28 178.0(16)
C23 C24 C25 C26 1(3)
C28 C24 C25 C26 -178.7(17)
C24 C25 C26 C21 1(3)
C24 C25 C26 C29 179.9(16)
C22 C21 C26 C25 -1(3)
Sn1 C21 C26 C25 172.2(12)
C22 C21 C26 C29 179.5(16)
Sn1 C21 C26 C29 -7(2)
C23 C22 C27 Si1 -72.0(18)
C21 C22 C27 Si1 106.9(17)
C23 C22 C27 Si2 64.0(19)
C21 C22 C27 Si2 -117.1(17)
C25 C24 C28 Si3 -113.6(17)
C23 C24 C28 Si3 67(2)
C25 C24 C28 Si4 107.7(17)
C23 C24 C28 Si4 -72(2)
C25 C26 C29 Si5 70.2(18)
C21 C26 C29 Si5 -110.6(18)
C25 C26 C29 Si6 -68.6(18)
C21 C26 C29 Si6 110.5(18)
C22 C27 Si1 C32 69.4(17)
Si2 C27 Si1 C32 -63.2(16)
C22 C27 Si1 C31 -167.8(14)
Si2 C27 Si1 C31 59.6(15)
C22 C27 Si1 C30 -48.9(17)
Si2 C27 Si1 C30 178.5(13)
C22 C27 Si2 C35 31.2(17)
Si1 C27 Si2 C35 163.6(12)
C22 C27 Si2 C33 149.9(14)
Si1 C27 Si2 C33 -77.7(14)
C22 C27 Si2 C34 -91.5(16)
Si1 C27 Si2 C34 40.8(15)
C24 C28 Si3 C37 -91.7(16)
Si4 C28 Si3 C37 43.8(15)
C24 C28 Si3 C38 150(2)
Si4 C28 Si3 C38 -75(2)
C24 C28 Si3 C36 27.7(18)
Si4 C28 Si3 C36 163.3(13)
C24 C28 Si4 C39 -47.8(16)
Si3 C28 Si4 C39 175.8(12)
C24 C28 Si4 C41 71.2(17)
Si3 C28 Si4 C41 -65.2(15)
C24 C28 Si4 C40 -166.2(15)
Si3 C28 Si4 C40 57.4(16)
C26 C29 Si5 C42 -75.3(16)
Si6 C29 Si5 C42 58.8(14)
C26 C29 Si5 C44 44.6(16)
Si6 C29 Si5 C44 178.6(11)
C26 C29 Si5 C43 164.3(17)
Si6 C29 Si5 C43 -61.7(17)
C26 C29 Si6 C47 -40.6(15)
Si5 C29 Si6 C47 -173.7(11)
C26 C29 Si6 C45 -159.9(12)
Si5 C29 Si6 C45 66.9(13)
C26 C29 Si6 C46 79.0(15)
Si5 C29 Si6 C46 -54.2(13)
C16 Sn3 C48 C53 -163(2)
C11 Sn3 C48 C53 -42(2)
C20 Sn3 C48 C53 79(2)
C16 Sn3 C48 C49 35(2)
C11 Sn3 C48 C49 155.4(17)
C20 Sn3 C48 C49 -84(2)
C16 Sn3 C48 Sn2 -75.0(19)
C11 Sn3 C48 Sn2 45.4(14)
C20 Sn3 C48 Sn2 166.5(19)
C6 Sn2 C48 C53 -157.1(14)
C1 Sn2 C48 C53 82.4(17)
C10 Sn2 C48 C53 -41.5(17)
C6 Sn2 C48 C49 10.1(17)
C1 Sn2 C48 C49 -110.4(16)
C10 Sn2 C48 C49 125.7(14)
C6 Sn2 C48 Sn3 93.6(11)
C1 Sn2 C48 Sn3 -27.0(12)
C10 Sn2 C48 Sn3 -150.9(10)
C53 C48 C49 C50 2(2)
Sn3 C48 C49 C50 165.2(12)
Sn2 C48 C49 C50 -165.6(11)
C53 C48 C49 C54 -175.4(15)
Sn3 C48 C49 C54 -12(2)
Sn2 C48 C49 C54 17(2)
C48 C49 C50 C51 2(2)
C54 C49 C50 C51 179.4(14)
C49 C50 C51 C52 -5(2)
C49 C50 C51 C55 -179.6(15)
C50 C51 C52 C53 4(2)
C55 C51 C52 C53 178.9(15)
C51 C52 C53 C48 -1(2)
C51 C52 C53 C56 178.3(14)
C49 C48 C53 C52 -2(2)
Sn3 C48 C53 C52 -163.7(12)
Sn2 C48 C53 C52 165.1(12)
C49 C48 C53 C56 178.5(14)
Sn3 C48 C53 C56 17(2)
Sn2 C48 C53 C56 -14(2)
C50 C49 C54 Si7 -67.8(16)
C48 C49 C54 Si7 109.3(15)
C50 C49 C54 Si8 70.6(16)
C48 C49 C54 Si8 -112.3(15)
C50 C51 C55 Si9 108.1(15)
C52 C51 C55 Si9 -66.0(18)
C50 C51 C55 Si10 -110.9(14)
C52 C51 C55 Si10 75.0(17)
C52 C53 C56 Si11 74.3(16)
C48 C53 C56 Si11 -106.5(16)
C52 C53 C56 Si12 -63.9(17)
C48 C53 C56 Si12 115.3(15)
C49 C54 Si7 C57 -35.9(14)
Si8 C54 Si7 C57 -167.8(10)
C49 C54 Si7 C58 -155.3(11)
Si8 C54 Si7 C58 72.8(12)
C49 C54 Si7 C59 84.5(13)
Si8 C54 Si7 C59 -47.4(13)
C49 C54 Si8 C60 159.4(11)
Si7 C54 Si8 C60 -68.3(12)
C49 C54 Si8 C61 -79.6(14)
Si7 C54 Si8 C61 52.7(13)
C49 C54 Si8 C62 41.2(14)
Si7 C54 Si8 C62 173.6(10)
C51 C55 Si9 C63 -33.4(14)
Si10 C55 Si9 C63 -170.2(10)
C51 C55 Si9 C65 -152.3(13)
Si10 C55 Si9 C65 70.9(13)
C51 C55 Si9 C64 87.1(14)
Si10 C55 Si9 C64 -49.7(14)
C51 C55 Si10 C66 47.6(14)
Si9 C55 Si10 C66 -174.6(11)
C51 C55 Si10 C68 166.4(13)
Si9 C55 Si10 C68 -55.7(14)
C51 C55 Si10 C67 -70.4(15)
Si9 C55 Si10 C67 67.4(14)
C53 C56 Si11 C71 -76.3(15)
Si12 C56 Si11 C71 59.5(14)
C53 C56 Si11 C69 43.8(15)
Si12 C56 Si11 C69 179.7(11)
C53 C56 Si11 C70 162.8(12)
Si12 C56 Si11 C70 -61.3(12)
C53 C56 Si12 C72 -29.6(15)
Si11 C56 Si12 C72 -165.4(10)
C53 C56 Si12 C74 -148.8(13)
Si11 C56 Si12 C74 75.5(12)
C53 C56 Si12 C73 93.4(14)
Si11 C56 Si12 C73 -42.3(13)
